data_7710274
loop_
_publ_author_name
'Westerhausen, Matthias'
'Sch\"uler, Philipp'
'Krieck, Sven'
'G\"orls, Helmar'
'Liebing, Phil'

_publ_section_title
;
 Sterically shielded primary anilides of the alkaline-earth metals of the
 type (thf)nAe(NH-Ar*)2 (Ae = Mg, Ca, Sr, and Ba; Ar* = bulky aryl)
;
_journal_name_full 'Dalton Transactions'
_journal_paper_doi 10.1039/D2DT01121B
_journal_year 2022
_chemical_formula_moiety 'C74 H72 Mg N2 O2, C4 H8 O'
_chemical_formula_sum 'C78 H80 Mg N2 O3'
_chemical_formula_weight 1117.75
_space_group_crystal_system triclinic
_space_group_IT_number 2
_space_group_name_Hall '-P 1'
_space_group_name_H-M_alt 'P -1'
_atom_sites_solution_hydrogens mixed
_atom_sites_solution_primary direct
_atom_sites_solution_secondary difmap
_audit_creation_method SHELXL-2018/3
_audit_update_record
;
2022-02-16 deposited with the CCDC.	2022-05-16 downloaded from the CCDC.
;
_cell_angle_alpha 103.213(1)
_cell_angle_beta 95.942(1)
_cell_angle_gamma 93.433(1)
_cell_formula_units_Z 2
_cell_length_a 11.6149(2)
_cell_length_b 11.8127(3)
_cell_length_c 23.2496(5)
_cell_measurement_reflns_used 33576
_cell_measurement_temperature 133(2)
_cell_measurement_theta_max 26.372
_cell_measurement_theta_min 1.769
_cell_volume 3077.27(12)
_computing_cell_refinement DENZO
_computing_data_collection COLLECT
_computing_data_reduction DENZO
_computing_molecular_graphics SHELXTL/PC
_computing_publication_material 'SHELXL-2018/3 (Sheldrick, 2018)'
_computing_structure_refinement 'SHELXL-2018/3 (Sheldrick, 2018)'
_computing_structure_solution 'SHELXS-97 (Sheldrick, 2008)'
_diffrn_ambient_temperature 133(2)
_diffrn_measured_fraction_theta_full 0.991
_diffrn_measured_fraction_theta_max 0.991
_diffrn_measurement_device_type KappaCCD
_diffrn_measurement_method 'phi + omega - scans'
_diffrn_radiation_type MoK\a
_diffrn_radiation_wavelength 0.71073
_diffrn_reflns_av_R_equivalents 0.0484
_diffrn_reflns_av_unetI/netI 0.0579
_diffrn_reflns_Laue_measured_fraction_full 0.991
_diffrn_reflns_Laue_measured_fraction_max 0.991
_diffrn_reflns_limit_h_max 14
_diffrn_reflns_limit_h_min -14
_diffrn_reflns_limit_k_max 14
_diffrn_reflns_limit_k_min -14
_diffrn_reflns_limit_l_max 29
_diffrn_reflns_limit_l_min -29
_diffrn_reflns_number 33576
_diffrn_reflns_point_group_measured_fraction_full 0.991
_diffrn_reflns_point_group_measured_fraction_max 0.991
_diffrn_reflns_theta_full 25.242
_diffrn_reflns_theta_max 26.372
_diffrn_reflns_theta_min 1.769
_exptl_absorpt_coefficient_mu 0.081
_exptl_absorpt_correction_T_max 0.7456
_exptl_absorpt_correction_T_min 0.6305
_exptl_absorpt_correction_type multi-scan
_exptl_absorpt_process_details
; 
 SADABS 2016/2: Krause, L., Herbst-Irmer, R., Sheldrick G.M. & Stalke D., 
 J. Appl. Cryst. 48 (2015) 3-10 
;
_exptl_crystal_colour colourless
_exptl_crystal_density_diffrn 1.206
_exptl_crystal_density_method 'not measured'
_exptl_crystal_description prism
_exptl_crystal_F_000 1196
_exptl_crystal_size_max 0.102
_exptl_crystal_size_mid 0.092
_exptl_crystal_size_min 0.088
_refine_diff_density_max 0.703
_refine_diff_density_min -0.432
_refine_diff_density_rms 0.087
_refine_ls_extinction_method none
_refine_ls_goodness_of_fit_ref 1.087
_refine_ls_hydrogen_treatment mixed
_refine_ls_matrix_type full
_refine_ls_number_parameters 767
_refine_ls_number_reflns 12477
_refine_ls_number_restraints 0
_refine_ls_restrained_S_all 1.087
_refine_ls_R_factor_all 0.1171
_refine_ls_R_factor_gt 0.0956
_refine_ls_shift/su_max 0.000
_refine_ls_shift/su_mean 0.000
_refine_ls_structure_factor_coef Fsqd
_refine_ls_weighting_details 'w=1/[\s^2^(Fo^2^)+(0.0627P)^2^+15.0556P] where P=(Fo^2^+2Fc^2^)/3'
_refine_ls_weighting_scheme calc
_refine_ls_wR_factor_gt 0.2448
_refine_ls_wR_factor_ref 0.2582
_reflns_Friedel_coverage 0.000
_reflns_number_gt 9907
_reflns_number_total 12477
_reflns_threshold_expression 'I > 2\s(I)'
_cod_data_source_file d2dt01121b2.cif
_cod_data_source_block FO7392_2b
_cod_database_code 7710274
_shelx_shelxl_version_number 2018/3
_shelx_space_group_comment
; 
The symmetry employed for this shelxl refinement is uniquely defined 
by the following loop, which should always be used as a source of 
symmetry information in preference to the above space-group names. 
They are only intended as comments. 
;
_shelx_estimated_absorpt_t_min 0.992
_shelx_estimated_absorpt_t_max 0.993

loop_
_space_group_symop_operation_xyz
'x, y, z'
'-x, -y, -z'

loop_
_atom_site_label
_atom_site_type_symbol
_atom_site_fract_x
_atom_site_fract_y
_atom_site_fract_z
_atom_site_U_iso_or_equiv
_atom_site_adp_type
_atom_site_occupancy
_atom_site_site_symmetry_order
_atom_site_calc_flag
_atom_site_refinement_flags_posn
_atom_site_refinement_flags_adp
_atom_site_refinement_flags_occupancy
_atom_site_disorder_assembly
_atom_site_disorder_group
Mg1 Mg 0.42179(11) 0.68255(11) 0.73415(6) 0.0183(3) Uani 1 1 d . . . . .
O1 O 0.4955(3) 0.6040(2) 0.79593(13) 0.0279(7) Uani 1 1 d . . . . .
O2 O 0.5594(2) 0.6590(2) 0.68749(12) 0.0226(6) Uani 1 1 d . . . . .
N1 N 0.2961(3) 0.5777(3) 0.67987(15) 0.0202(7) Uani 1 1 d . . . . .
N2 N 0.4232(3) 0.8494(3) 0.77370(15) 0.0202(7) Uani 1 1 d . . . . .
C1 C 0.1859(3) 0.5249(3) 0.67699(17) 0.0182(7) Uani 1 1 d . . . . .
C2 C 0.1368(3) 0.4327(3) 0.62692(16) 0.0176(7) Uani 1 1 d . . . . .
C3 C 0.0280(3) 0.3781(3) 0.62641(17) 0.0190(7) Uani 1 1 d . . . . .
H3 H -0.002462 0.317810 0.592763 0.023 Uiso 1 1 calc R U . . .
C4 C -0.0391(3) 0.4078(3) 0.67323(17) 0.0195(8) Uani 1 1 d . . . . .
C5 C 0.0068(3) 0.4992(3) 0.72059(17) 0.0202(8) Uani 1 1 d . . . . .
H5 H -0.038164 0.522873 0.752453 0.024 Uiso 1 1 calc R U . . .
C6 C 0.1157(3) 0.5575(3) 0.72346(17) 0.0184(7) Uani 1 1 d . . . . .
C7 C 0.2054(3) 0.3986(3) 0.57385(17) 0.0199(8) Uani 1 1 d . . . . .
H7 H 0.231017 0.472944 0.563391 0.024 Uiso 1 1 calc R U . . .
C8 C 0.1347(3) 0.3222(4) 0.51797(17) 0.0214(8) Uani 1 1 d . . . . .
C9 C 0.0891(3) 0.3750(4) 0.47295(18) 0.0259(9) Uani 1 1 d . . . . .
H9 H 0.100826 0.457272 0.478361 0.031 Uiso 1 1 calc R U . . .
C10 C 0.0270(4) 0.3078(5) 0.42065(19) 0.0326(10) Uani 1 1 d . . . . .
H10 H -0.002284 0.343938 0.390286 0.039 Uiso 1 1 calc R U . . .
C11 C 0.0081(4) 0.1886(4) 0.41293(19) 0.0331(11) Uani 1 1 d . . . . .
H11 H -0.033946 0.142729 0.377149 0.040 Uiso 1 1 calc R U . . .
C12 C 0.0504(4) 0.1355(4) 0.4574(2) 0.0311(10) Uani 1 1 d . . . . .
H12 H 0.036061 0.053629 0.452347 0.037 Uiso 1 1 calc R U . . .
C13 C 0.1139(3) 0.2027(4) 0.50926(18) 0.0252(9) Uani 1 1 d . . . . .
H13 H 0.143463 0.165734 0.539255 0.030 Uiso 1 1 calc R U . . .
C14 C 0.3172(3) 0.3396(3) 0.58749(17) 0.0204(8) Uani 1 1 d . . . . .
C15 C 0.3977(3) 0.3258(4) 0.54637(19) 0.0277(9) Uani 1 1 d . . . . .
H15 H 0.382969 0.353041 0.511126 0.033 Uiso 1 1 calc R U . . .
C16 C 0.4994(4) 0.2726(4) 0.5563(2) 0.0310(10) Uani 1 1 d . . . . .
H16 H 0.553195 0.263052 0.527766 0.037 Uiso 1 1 calc R U . . .
C17 C 0.5219(3) 0.2336(4) 0.6080(2) 0.0293(10) Uani 1 1 d . . . . .
H17 H 0.591383 0.197979 0.615297 0.035 Uiso 1 1 calc R U . . .
C18 C 0.4421(4) 0.2470(4) 0.6490(2) 0.0262(9) Uani 1 1 d . . . . .
H18 H 0.456835 0.220010 0.684319 0.031 Uiso 1 1 calc R U . . .
C19 C 0.3399(3) 0.3000(4) 0.63861(18) 0.0251(9) Uani 1 1 d . . . . .
H19 H 0.285757 0.308824 0.666943 0.030 Uiso 1 1 calc R U . . .
C20 C -0.1564(3) 0.3442(4) 0.67299(19) 0.0255(9) Uani 1 1 d . . . . .
H20A H -0.208231 0.350190 0.637970 0.038 Uiso 1 1 calc R U . . .
H20B H -0.190055 0.379385 0.709161 0.038 Uiso 1 1 calc R U . . .
H20C H -0.146843 0.261796 0.671692 0.038 Uiso 1 1 calc R U . . .
C21 C 0.1566(3) 0.6545(3) 0.77889(17) 0.0196(8) Uani 1 1 d . . . . .
H21 H 0.223986 0.700348 0.769081 0.024 Uiso 1 1 calc R U . . .
C22 C 0.2016(3) 0.6080(4) 0.83275(18) 0.0213(8) Uani 1 1 d . . . . .
C23 C 0.2207(4) 0.4917(4) 0.8273(2) 0.0276(9) Uani 1 1 d . . . . .
H23 H 0.205916 0.438924 0.789328 0.033 Uiso 1 1 calc R U . . .
C24 C 0.2613(4) 0.4505(4) 0.8766(2) 0.0367(11) Uani 1 1 d . . . . .
H24 H 0.273272 0.370275 0.872045 0.044 Uiso 1 1 calc R U . . .
C25 C 0.2842(4) 0.5261(4) 0.9321(2) 0.0374(11) Uani 1 1 d . . . . .
H25 H 0.311210 0.497935 0.965780 0.045 Uiso 1 1 calc R U . . .
C26 C 0.2675(4) 0.6425(4) 0.9384(2) 0.0351(10) Uani 1 1 d . . . . .
H26 H 0.283575 0.695055 0.976381 0.042 Uiso 1 1 calc R U . . .
C27 C 0.2273(4) 0.6832(4) 0.88907(19) 0.0288(9) Uani 1 1 d . . . . .
H27 H 0.217162 0.763880 0.893782 0.035 Uiso 1 1 calc R U . . .
C28 C 0.0627(3) 0.7382(3) 0.79215(17) 0.0194(8) Uani 1 1 d . . . . .
C29 C -0.0187(3) 0.7281(4) 0.83145(18) 0.0245(8) Uani 1 1 d . . . . .
H29 H -0.015213 0.667764 0.852306 0.029 Uiso 1 1 calc R U . . .
C30 C -0.1046(4) 0.8053(4) 0.84036(19) 0.0288(9) Uani 1 1 d . . . . .
H30 H -0.158611 0.797600 0.867516 0.035 Uiso 1 1 calc R U . . .
C31 C -0.1120(4) 0.8933(4) 0.8100(2) 0.0309(10) Uani 1 1 d . . . . .
H31 H -0.170876 0.945756 0.816074 0.037 Uiso 1 1 calc R U . . .
C32 C -0.0325(4) 0.9037(4) 0.7708(2) 0.0303(9) Uani 1 1 d . . . . .
H32 H -0.037218 0.963529 0.749600 0.036 Uiso 1 1 calc R U . . .
C33 C 0.0540(3) 0.8279(3) 0.76194(18) 0.0226(8) Uani 1 1 d . . . . .
H33 H 0.108121 0.836750 0.735003 0.027 Uiso 1 1 calc R U . . .
C34 C 0.3540(3) 0.9350(3) 0.76164(17) 0.0175(7) Uani 1 1 d . . . . .
C35 C 0.3085(3) 1.0152(3) 0.80726(16) 0.0185(7) Uani 1 1 d . . . . .
C36 C 0.2315(3) 1.0934(3) 0.79246(17) 0.0207(8) Uani 1 1 d . . . . .
H36 H 0.202199 1.146741 0.823500 0.025 Uiso 1 1 calc R U . . .
C37 C 0.1964(3) 1.0956(3) 0.73382(17) 0.0195(8) Uani 1 1 d . . . . .
C38 C 0.2475(3) 1.0220(3) 0.68957(17) 0.0191(8) Uani 1 1 d . . . . .
H38 H 0.227466 1.024847 0.649288 0.023 Uiso 1 1 calc R U . . .
C39 C 0.3267(3) 0.9444(3) 0.70226(17) 0.0177(7) Uani 1 1 d . . . . .
C40 C 0.3441(3) 1.0119(3) 0.87163(17) 0.0209(8) Uani 1 1 d . . . . .
H40 H 0.334297 0.927718 0.872694 0.025 Uiso 1 1 calc R U . . .
C41 C 0.2661(4) 1.0739(3) 0.91506(17) 0.0225(8) Uani 1 1 d . . . . .
C42 C 0.1551(4) 1.0216(4) 0.91417(18) 0.0252(9) Uani 1 1 d . . . . .
H42 H 0.129924 0.950089 0.886173 0.030 Uiso 1 1 calc R U . . .
C43 C 0.0805(4) 1.0729(4) 0.95384(19) 0.0316(10) Uani 1 1 d . . . . .
H43 H 0.005131 1.035856 0.952801 0.038 Uiso 1 1 calc R U . . .
C44 C 0.1151(4) 1.1767(4) 0.9945(2) 0.0363(11) Uani 1 1 d . . . . .
H44 H 0.064545 1.210953 1.021879 0.044 Uiso 1 1 calc R U . . .
C45 C 0.2249(4) 1.2310(4) 0.9951(2) 0.0362(11) Uani 1 1 d . . . . .
H45 H 0.248850 1.303498 1.022506 0.043 Uiso 1 1 calc R U . . .
C46 C 0.2998(4) 1.1798(4) 0.95571(19) 0.0298(9) Uani 1 1 d . . . . .
H46 H 0.374719 1.217599 0.956599 0.036 Uiso 1 1 calc R U . . .
C47 C 0.4739(3) 1.0499(3) 0.89057(17) 0.0211(8) Uani 1 1 d . . . . .
C48 C 0.5384(4) 0.9905(4) 0.92673(18) 0.0259(9) Uani 1 1 d . . . . .
H48 H 0.501517 0.928656 0.939867 0.031 Uiso 1 1 calc R U . . .
C49 C 0.6567(4) 1.0223(4) 0.94343(19) 0.0307(10) Uani 1 1 d . . . . .
H49 H 0.700102 0.982697 0.968425 0.037 Uiso 1 1 calc R U . . .
C50 C 0.7112(4) 1.1110(4) 0.9238(2) 0.0309(10) Uani 1 1 d . . . . .
H50 H 0.792335 1.130839 0.934506 0.037 Uiso 1 1 calc R U . . .
C51 C 0.6480(4) 1.1713(4) 0.8886(2) 0.0329(10) Uani 1 1 d . . . . .
H51 H 0.684788 1.234022 0.876153 0.039 Uiso 1 1 calc R U . . .
C52 C 0.5301(4) 1.1389(4) 0.87183(18) 0.0268(9) Uani 1 1 d . . . . .
H52 H 0.487220 1.178960 0.846874 0.032 Uiso 1 1 calc R U . . .
C53 C 0.1053(4) 1.1732(4) 0.71822(19) 0.0251(9) Uani 1 1 d . . . . .
H53A H 0.092322 1.162535 0.674923 0.038 Uiso 1 1 calc R U . . .
H53B H 0.131866 1.254932 0.736873 0.038 Uiso 1 1 calc R U . . .
H53C H 0.032518 1.152530 0.732763 0.038 Uiso 1 1 calc R U . . .
C54 C 0.3908(3) 0.8760(3) 0.65327(16) 0.0186(7) Uani 1 1 d . . . . .
H54 H 0.391676 0.794905 0.659374 0.022 Uiso 1 1 calc R U . . .
C55 C 0.5186(3) 0.9234(4) 0.65852(18) 0.0224(8) Uani 1 1 d . . . . .
C56 C 0.5716(3) 1.0129(4) 0.70476(19) 0.0252(8) Uani 1 1 d . . . . .
H56 H 0.527907 1.048716 0.735284 0.030 Uiso 1 1 calc R U . . .
C57 C 0.6889(4) 1.0511(4) 0.7070(2) 0.0345(10) Uani 1 1 d . . . . .
H57 H 0.724108 1.113002 0.738809 0.041 Uiso 1 1 calc R U . . .
C58 C 0.7536(4) 0.9989(5) 0.6629(2) 0.0383(12) Uani 1 1 d . . . . .
H58 H 0.833122 1.024879 0.664448 0.046 Uiso 1 1 calc R U . . .
C59 C 0.7021(4) 0.9090(5) 0.6168(2) 0.0344(11) Uani 1 1 d . . . . .
H59 H 0.746370 0.872410 0.586789 0.041 Uiso 1 1 calc R U . . .
C60 C 0.5860(4) 0.8724(4) 0.61445(19) 0.0261(9) Uani 1 1 d . . . . .
H60 H 0.551152 0.811202 0.582209 0.031 Uiso 1 1 calc R U . . .
C61 C 0.3327(3) 0.8646(3) 0.59050(17) 0.0192(8) Uani 1 1 d . . . . .
C62 C 0.3468(4) 0.9539(4) 0.56104(18) 0.0247(8) Uani 1 1 d . . . . .
H62 H 0.394749 1.022827 0.580414 0.030 Uiso 1 1 calc R U . . .
C63 C 0.2925(4) 0.9440(4) 0.50431(18) 0.0270(9) Uani 1 1 d . . . . .
H63 H 0.303820 1.005565 0.484838 0.032 Uiso 1 1 calc R U . . .
C64 C 0.2212(4) 0.8443(4) 0.47554(18) 0.0270(9) Uani 1 1 d . . . . .
H64 H 0.181498 0.838360 0.436986 0.032 Uiso 1 1 calc R U . . .
C65 C 0.2086(4) 0.7541(4) 0.50347(19) 0.0273(9) Uani 1 1 d . . . . .
H65 H 0.162880 0.684210 0.483313 0.033 Uiso 1 1 calc R U . . .
C66 C 0.2621(3) 0.7646(4) 0.56081(18) 0.0231(8) Uani 1 1 d . . . . .
H66 H 0.250492 0.702753 0.580069 0.028 Uiso 1 1 calc R U . . .
C67 C 0.5267(6) 0.4856(5) 0.7752(3) 0.0563(17) Uani 1 1 d . . . . .
H67A H 0.594875 0.485311 0.752872 0.068 Uiso 1 1 calc R U . . .
H67B H 0.461183 0.436750 0.748679 0.068 Uiso 1 1 calc R U . . .
C68 C 0.5545(5) 0.4404(5) 0.8288(3) 0.0499(14) Uani 1 1 d . . . . .
H68A H 0.613190 0.382683 0.822600 0.060 Uiso 1 1 calc R U . . .
H68B H 0.484159 0.404103 0.840350 0.060 Uiso 1 1 calc R U . . .
C69 C 0.6023(6) 0.5498(6) 0.8746(3) 0.067(2) Uani 1 1 d . . . . .
H69A H 0.591908 0.541642 0.915240 0.080 Uiso 1 1 calc R U . . .
H69B H 0.686068 0.567085 0.872530 0.080 Uiso 1 1 calc R U . . .
C70 C 0.5329(4) 0.6445(4) 0.8587(2) 0.0354(10) Uani 1 1 d . . . . .
H70A H 0.465281 0.655271 0.881477 0.042 Uiso 1 1 calc R U . . .
H70B H 0.581544 0.719447 0.867201 0.042 Uiso 1 1 calc R U . . .
C71 C 0.6734(3) 0.7148(4) 0.71606(19) 0.0246(8) Uani 1 1 d . . . . .
H71A H 0.683116 0.715477 0.758942 0.030 Uiso 1 1 calc R U . . .
H71B H 0.683525 0.796127 0.711666 0.030 Uiso 1 1 calc R U . . .
C72 C 0.7590(4) 0.6410(4) 0.6838(2) 0.0379(11) Uani 1 1 d . . . . .
H72A H 0.777757 0.576378 0.702806 0.045 Uiso 1 1 calc R U . . .
H72B H 0.831755 0.688473 0.682972 0.045 Uiso 1 1 calc R U . . .
C73 C 0.6959(4) 0.5946(4) 0.6215(2) 0.0341(10) Uani 1 1 d . . . . .
H73A H 0.703856 0.652284 0.596956 0.041 Uiso 1 1 calc R U . . .
H73B H 0.725609 0.520822 0.601437 0.041 Uiso 1 1 calc R U . . .
C74 C 0.5710(4) 0.5747(4) 0.6327(2) 0.0302(10) Uani 1 1 d . . . . .
H74A H 0.516986 0.587627 0.599397 0.036 Uiso 1 1 calc R U . . .
H74B H 0.554261 0.494163 0.637009 0.036 Uiso 1 1 calc R U . . .
O1T O 0.8470(4) 0.4184(5) 0.85478(18) 0.0690(14) Uani 1 1 d . . . . .
C1T C 0.9014(8) 0.4653(7) 0.9130(3) 0.083(3) Uani 1 1 d . . . . .
H1TA H 0.842974 0.494300 0.939651 0.100 Uiso 1 1 calc R U . . .
H1TB H 0.958413 0.531420 0.913498 0.100 Uiso 1 1 calc R U . . .
C2T C 0.9603(5) 0.3729(5) 0.9332(2) 0.0504(14) Uani 1 1 d . . . . .
H2TA H 0.914010 0.339625 0.959836 0.060 Uiso 1 1 calc R U . . .
H2TB H 1.037879 0.403310 0.954929 0.060 Uiso 1 1 calc R U . . .
C3T C 0.9712(5) 0.2813(5) 0.8768(2) 0.0407(12) Uani 1 1 d . . . . .
H3TA H 1.053705 0.269500 0.872217 0.049 Uiso 1 1 calc R U . . .
H3TB H 0.929619 0.205829 0.877087 0.049 Uiso 1 1 calc R U . . .
C4T C 0.9155(5) 0.3321(5) 0.8278(2) 0.0427(12) Uani 1 1 d . . . . .
H4TA H 0.975801 0.366704 0.808214 0.051 Uiso 1 1 calc R U . . .
H4TB H 0.866737 0.270669 0.797374 0.051 Uiso 1 1 calc R U . . .
H1N2 H 0.437(4) 0.862(4) 0.814(2) 0.024(12) Uiso 1 1 d . . . . .
H1N1 H 0.328(5) 0.541(5) 0.645(2) 0.037(14) Uiso 1 1 d . . . . .

loop_
_atom_site_aniso_label
_atom_site_aniso_U_11
_atom_site_aniso_U_22
_atom_site_aniso_U_33
_atom_site_aniso_U_23
_atom_site_aniso_U_13
_atom_site_aniso_U_12
Mg1 0.0143(6) 0.0156(6) 0.0250(7) 0.0049(5) 0.0008(5) 0.0027(5)
O1 0.0348(17) 0.0204(15) 0.0288(15) 0.0078(12) -0.0021(12) 0.0086(12)
O2 0.0118(13) 0.0243(15) 0.0293(15) 0.0019(11) 0.0006(11) 0.0012(11)
N1 0.0140(15) 0.0205(17) 0.0257(17) 0.0041(13) 0.0035(13) 0.0009(12)
N2 0.0207(17) 0.0195(17) 0.0204(17) 0.0047(13) -0.0006(13) 0.0076(13)
C1 0.0137(17) 0.0180(18) 0.0232(19) 0.0060(14) 0.0000(14) 0.0026(14)
C2 0.0145(17) 0.0165(18) 0.0228(19) 0.0059(14) 0.0015(14) 0.0065(14)
C3 0.0143(17) 0.0180(18) 0.0232(19) 0.0036(14) -0.0019(14) 0.0025(14)
C4 0.0134(17) 0.0185(18) 0.027(2) 0.0054(15) 0.0007(14) 0.0048(14)
C5 0.0150(18) 0.0216(19) 0.0256(19) 0.0068(15) 0.0045(14) 0.0057(14)
C6 0.0140(17) 0.0173(18) 0.0242(19) 0.0051(14) 0.0008(14) 0.0059(14)
C7 0.0153(18) 0.0199(19) 0.0241(19) 0.0046(15) 0.0017(14) 0.0026(14)
C8 0.0141(18) 0.029(2) 0.0208(19) 0.0028(15) 0.0056(14) 0.0052(15)
C9 0.0175(19) 0.032(2) 0.030(2) 0.0089(17) 0.0044(16) 0.0062(16)
C10 0.022(2) 0.054(3) 0.022(2) 0.0085(19) 0.0021(16) 0.008(2)
C11 0.015(2) 0.050(3) 0.027(2) -0.0049(19) 0.0008(16) 0.0024(18)
C12 0.018(2) 0.035(2) 0.034(2) -0.0049(18) 0.0042(17) 0.0008(17)
C13 0.021(2) 0.027(2) 0.026(2) 0.0027(16) 0.0033(16) 0.0035(16)
C14 0.0136(18) 0.0165(18) 0.029(2) 0.0009(15) 0.0019(15) 0.0008(14)
C15 0.0162(19) 0.036(2) 0.029(2) 0.0036(18) 0.0037(16) 0.0026(17)
C16 0.018(2) 0.036(2) 0.035(2) -0.0029(19) 0.0066(17) 0.0018(17)
C17 0.0130(19) 0.026(2) 0.043(3) -0.0032(18) -0.0008(17) 0.0065(16)
C18 0.021(2) 0.019(2) 0.037(2) 0.0052(17) -0.0022(17) 0.0032(16)
C19 0.0173(19) 0.027(2) 0.030(2) 0.0035(16) 0.0029(16) 0.0012(16)
C20 0.0170(19) 0.025(2) 0.032(2) 0.0029(17) 0.0033(16) -0.0005(16)
C21 0.0143(17) 0.0214(19) 0.0230(19) 0.0048(15) 0.0021(14) 0.0026(14)
C22 0.0130(17) 0.024(2) 0.028(2) 0.0080(16) 0.0008(14) 0.0011(15)
C23 0.024(2) 0.025(2) 0.033(2) 0.0073(17) -0.0018(17) 0.0027(17)
C24 0.034(3) 0.031(2) 0.048(3) 0.017(2) -0.003(2) 0.004(2)
C25 0.036(3) 0.044(3) 0.037(3) 0.021(2) -0.003(2) 0.004(2)
C26 0.038(3) 0.040(3) 0.026(2) 0.0080(19) -0.0012(19) 0.002(2)
C27 0.024(2) 0.033(2) 0.028(2) 0.0055(18) -0.0006(16) 0.0037(17)
C28 0.0164(18) 0.0173(18) 0.0219(18) 0.0004(14) 0.0002(14) 0.0015(14)
C29 0.0194(19) 0.027(2) 0.026(2) 0.0052(16) 0.0033(15) 0.0040(16)
C30 0.021(2) 0.033(2) 0.030(2) 0.0002(18) 0.0051(16) 0.0055(17)
C31 0.020(2) 0.028(2) 0.039(2) -0.0008(18) -0.0043(17) 0.0086(17)
C32 0.026(2) 0.025(2) 0.040(2) 0.0091(18) -0.0038(18) 0.0055(17)
C33 0.0171(19) 0.021(2) 0.030(2) 0.0061(16) 0.0012(15) 0.0040(15)
C34 0.0108(16) 0.0166(18) 0.0249(19) 0.0049(14) 0.0014(14) 0.0009(13)
C35 0.0155(18) 0.0187(18) 0.0214(19) 0.0049(14) 0.0010(14) 0.0030(14)
C36 0.0195(19) 0.0168(18) 0.026(2) 0.0041(15) 0.0058(15) 0.0043(15)
C37 0.0157(18) 0.0168(18) 0.027(2) 0.0065(15) 0.0022(14) 0.0055(14)
C38 0.0169(18) 0.0201(19) 0.0223(19) 0.0084(15) 0.0014(14) 0.0061(14)
C39 0.0136(17) 0.0150(17) 0.0250(19) 0.0050(14) 0.0029(14) 0.0037(14)
C40 0.0212(19) 0.0188(19) 0.0224(19) 0.0045(15) 0.0025(15) 0.0029(15)
C41 0.027(2) 0.023(2) 0.0206(19) 0.0086(15) 0.0031(15) 0.0103(16)
C42 0.024(2) 0.030(2) 0.023(2) 0.0079(16) 0.0030(16) 0.0066(17)
C43 0.030(2) 0.041(3) 0.030(2) 0.0169(19) 0.0082(18) 0.0107(19)
C44 0.042(3) 0.046(3) 0.026(2) 0.012(2) 0.0108(19) 0.020(2)
C45 0.048(3) 0.030(2) 0.028(2) 0.0011(18) 0.004(2) 0.011(2)
C46 0.033(2) 0.028(2) 0.028(2) 0.0058(17) 0.0020(18) 0.0027(18)
C47 0.022(2) 0.0189(19) 0.0213(19) 0.0031(15) 0.0000(15) 0.0050(15)
C48 0.029(2) 0.025(2) 0.026(2) 0.0097(16) 0.0017(16) 0.0065(17)
C49 0.027(2) 0.036(2) 0.029(2) 0.0095(18) -0.0030(17) 0.0088(18)
C50 0.020(2) 0.036(2) 0.035(2) 0.0075(19) -0.0019(17) 0.0024(18)
C51 0.028(2) 0.034(2) 0.036(2) 0.0113(19) -0.0009(18) -0.0012(19)
C52 0.026(2) 0.026(2) 0.027(2) 0.0093(17) -0.0039(16) -0.0016(17)
C53 0.022(2) 0.024(2) 0.032(2) 0.0093(17) 0.0016(16) 0.0116(16)
C54 0.0175(18) 0.0166(18) 0.0224(19) 0.0051(14) 0.0024(14) 0.0049(14)
C55 0.0155(19) 0.027(2) 0.028(2) 0.0129(16) 0.0018(15) 0.0045(15)
C56 0.019(2) 0.024(2) 0.034(2) 0.0109(17) 0.0011(16) 0.0041(16)
C57 0.024(2) 0.032(2) 0.049(3) 0.018(2) -0.0052(19) -0.0037(18)
C58 0.016(2) 0.052(3) 0.057(3) 0.034(3) 0.003(2) 0.002(2)
C59 0.021(2) 0.052(3) 0.041(3) 0.028(2) 0.0085(18) 0.012(2)
C60 0.020(2) 0.033(2) 0.030(2) 0.0149(18) 0.0040(16) 0.0113(17)
C61 0.0153(18) 0.0197(19) 0.0229(19) 0.0049(15) 0.0024(14) 0.0053(14)
C62 0.030(2) 0.0178(19) 0.026(2) 0.0045(15) 0.0025(16) 0.0039(16)
C63 0.033(2) 0.025(2) 0.025(2) 0.0101(16) 0.0030(17) 0.0092(17)
C64 0.023(2) 0.035(2) 0.023(2) 0.0067(17) -0.0011(16) 0.0123(17)
C65 0.020(2) 0.029(2) 0.030(2) 0.0037(17) -0.0002(16) 0.0008(16)
C66 0.0187(19) 0.021(2) 0.031(2) 0.0070(16) 0.0054(15) 0.0027(15)
C67 0.095(5) 0.023(3) 0.049(3) 0.009(2) -0.007(3) 0.027(3)
C68 0.047(3) 0.044(3) 0.070(4) 0.035(3) 0.002(3) 0.013(2)
C69 0.074(5) 0.073(4) 0.051(4) 0.014(3) -0.017(3) 0.042(4)
C70 0.033(2) 0.042(3) 0.031(2) 0.007(2) -0.0037(18) 0.011(2)
C71 0.0124(18) 0.026(2) 0.035(2) 0.0074(17) -0.0020(15) -0.0004(15)
C72 0.022(2) 0.036(3) 0.054(3) 0.008(2) 0.005(2) 0.0064(19)
C73 0.023(2) 0.036(3) 0.045(3) 0.006(2) 0.0150(19) 0.0105(19)
C74 0.022(2) 0.033(2) 0.032(2) -0.0007(18) 0.0069(17) 0.0009(17)
O1T 0.059(3) 0.100(4) 0.048(2) 0.011(2) -0.001(2) 0.053(3)
C1T 0.135(7) 0.069(5) 0.044(3) 0.002(3) -0.011(4) 0.065(5)
C2T 0.057(4) 0.054(4) 0.040(3) 0.010(2) 0.002(2) 0.018(3)
C3T 0.041(3) 0.041(3) 0.045(3) 0.017(2) 0.011(2) 0.012(2)
C4T 0.044(3) 0.044(3) 0.043(3) 0.012(2) 0.010(2) 0.010(2)

loop_
_atom_type_symbol
_atom_type_description
_atom_type_scat_dispersion_real
_atom_type_scat_dispersion_imag
_atom_type_scat_source
C C 0.0033 0.0016 'International Tables Vol C Tables 4.2.6.8 and 6.1.1.4'
H H 0.0000 0.0000 'International Tables Vol C Tables 4.2.6.8 and 6.1.1.4'
N N 0.0061 0.0033 'International Tables Vol C Tables 4.2.6.8 and 6.1.1.4'
O O 0.0106 0.0060 'International Tables Vol C Tables 4.2.6.8 and 6.1.1.4'
Mg Mg 0.0486 0.0363 'International Tables Vol C Tables 4.2.6.8 and 6.1.1.4'

loop_
_geom_angle_atom_site_label_1
_geom_angle_atom_site_label_2
_geom_angle_atom_site_label_3
_geom_angle
_geom_angle_site_symmetry_1
_geom_angle_site_symmetry_3
_geom_angle_publ_flag
N2 Mg1 N1 129.29(15) . . ?
N2 Mg1 O2 109.20(14) . . ?
N1 Mg1 O2 102.47(13) . . ?
N2 Mg1 O1 106.41(14) . . ?
N1 Mg1 O1 111.31(14) . . ?
O2 Mg1 O1 91.54(13) . . ?
C70 O1 C67 109.6(3) . . ?
C70 O1 Mg1 132.9(3) . . ?
C67 O1 Mg1 117.4(3) . . ?
C74 O2 C71 110.4(3) . . ?
C74 O2 Mg1 129.7(2) . . ?
C71 O2 Mg1 118.6(2) . . ?
C1 N1 Mg1 143.5(3) . . ?
C1 N1 H1N1 108(3) . . ?
Mg1 N1 H1N1 107(3) . . ?
C34 N2 Mg1 131.3(3) . . ?
C34 N2 H1N2 107(3) . . ?
Mg1 N2 H1N2 112(3) . . ?
N1 C1 C6 121.7(3) . . ?
N1 C1 C2 121.7(3) . . ?
C6 C1 C2 116.6(3) . . ?
C3 C2 C1 120.4(3) . . ?
C3 C2 C7 120.6(3) . . ?
C1 C2 C7 119.0(3) . . ?
C2 C3 C4 122.8(3) . . ?
C2 C3 H3 118.6 . . ?
C4 C3 H3 118.6 . . ?
C5 C4 C3 116.8(3) . . ?
C5 C4 C20 121.0(3) . . ?
C3 C4 C20 122.2(3) . . ?
C4 C5 C6 122.9(4) . . ?
C4 C5 H5 118.5 . . ?
C6 C5 H5 118.5 . . ?
C5 C6 C1 120.5(3) . . ?
C5 C6 C21 117.4(3) . . ?
C1 C6 C21 122.1(3) . . ?
C8 C7 C2 114.4(3) . . ?
C8 C7 C14 108.6(3) . . ?
C2 C7 C14 114.0(3) . . ?
C8 C7 H7 106.4 . . ?
C2 C7 H7 106.4 . . ?
C14 C7 H7 106.4 . . ?
C13 C8 C9 118.3(4) . . ?
C13 C8 C7 122.8(4) . . ?
C9 C8 C7 118.9(4) . . ?
C10 C9 C8 120.6(4) . . ?
C10 C9 H9 119.7 . . ?
C8 C9 H9 119.7 . . ?
C11 C10 C9 120.0(4) . . ?
C11 C10 H10 120.0 . . ?
C9 C10 H10 120.0 . . ?
C10 C11 C12 120.1(4) . . ?
C10 C11 H11 119.9 . . ?
C12 C11 H11 119.9 . . ?
C11 C12 C13 119.8(4) . . ?
C11 C12 H12 120.1 . . ?
C13 C12 H12 120.1 . . ?
C8 C13 C12 121.2(4) . . ?
C8 C13 H13 119.4 . . ?
C12 C13 H13 119.4 . . ?
C19 C14 C15 119.0(4) . . ?
C19 C14 C7 122.4(3) . . ?
C15 C14 C7 118.6(4) . . ?
C16 C15 C14 120.9(4) . . ?
C16 C15 H15 119.5 . . ?
C14 C15 H15 119.5 . . ?
C17 C16 C15 119.7(4) . . ?
C17 C16 H16 120.1 . . ?
C15 C16 H16 120.1 . . ?
C18 C17 C16 119.5(4) . . ?
C18 C17 H17 120.2 . . ?
C16 C17 H17 120.2 . . ?
C17 C18 C19 120.4(4) . . ?
C17 C18 H18 119.8 . . ?
C19 C18 H18 119.8 . . ?
C14 C19 C18 120.5(4) . . ?
C14 C19 H19 119.8 . . ?
C18 C19 H19 119.8 . . ?
C4 C20 H20A 109.5 . . ?
C4 C20 H20B 109.5 . . ?
H20A C20 H20B 109.5 . . ?
C4 C20 H20C 109.5 . . ?
H20A C20 H20C 109.5 . . ?
H20B C20 H20C 109.5 . . ?
C28 C21 C6 110.5(3) . . ?
C28 C21 C22 113.0(3) . . ?
C6 C21 C22 113.0(3) . . ?
C28 C21 H21 106.6 . . ?
C6 C21 H21 106.6 . . ?
C22 C21 H21 106.6 . . ?
C23 C22 C27 117.6(4) . . ?
C23 C22 C21 121.8(4) . . ?
C27 C22 C21 120.6(4) . . ?
C22 C23 C24 121.2(4) . . ?
C22 C23 H23 119.4 . . ?
C24 C23 H23 119.4 . . ?
C25 C24 C23 120.2(5) . . ?
C25 C24 H24 119.9 . . ?
C23 C24 H24 119.9 . . ?
C26 C25 C24 119.6(4) . . ?
C26 C25 H25 120.2 . . ?
C24 C25 H25 120.2 . . ?
C25 C26 C27 120.0(4) . . ?
C25 C26 H26 120.0 . . ?
C27 C26 H26 120.0 . . ?
C26 C27 C22 121.4(4) . . ?
C26 C27 H27 119.3 . . ?
C22 C27 H27 119.3 . . ?
C29 C28 C33 117.8(4) . . ?
C29 C28 C21 123.5(4) . . ?
C33 C28 C21 118.7(3) . . ?
C30 C29 C28 120.8(4) . . ?
C30 C29 H29 119.6 . . ?
C28 C29 H29 119.6 . . ?
C31 C30 C29 120.6(4) . . ?
C31 C30 H30 119.7 . . ?
C29 C30 H30 119.7 . . ?
C32 C31 C30 119.1(4) . . ?
C32 C31 H31 120.5 . . ?
C30 C31 H31 120.5 . . ?
C31 C32 C33 120.8(4) . . ?
C31 C32 H32 119.6 . . ?
C33 C32 H32 119.6 . . ?
C32 C33 C28 121.0(4) . . ?
C32 C33 H33 119.5 . . ?
C28 C33 H33 119.5 . . ?
N2 C34 C39 120.0(3) . . ?
N2 C34 C35 122.2(3) . . ?
C39 C34 C35 117.8(3) . . ?
C36 C35 C34 120.0(3) . . ?
C36 C35 C40 121.5(3) . . ?
C34 C35 C40 118.4(3) . . ?
C37 C36 C35 122.1(3) . . ?
C37 C36 H36 119.0 . . ?
C35 C36 H36 119.0 . . ?
C36 C37 C38 117.4(3) . . ?
C36 C37 C53 121.5(3) . . ?
C38 C37 C53 121.0(3) . . ?
C39 C38 C37 122.4(3) . . ?
C39 C38 H38 118.8 . . ?
C37 C38 H38 118.8 . . ?
C38 C39 C34 119.8(3) . . ?
C38 C39 C54 120.4(3) . . ?
C34 C39 C54 119.6(3) . . ?
C41 C40 C35 114.1(3) . . ?
C41 C40 C47 113.4(3) . . ?
C35 C40 C47 111.4(3) . . ?
C41 C40 H40 105.7 . . ?
C35 C40 H40 105.7 . . ?
C47 C40 H40 105.7 . . ?
C46 C41 C42 118.3(4) . . ?
C46 C41 C40 123.6(4) . . ?
C42 C41 C40 118.1(4) . . ?
C41 C42 C43 120.8(4) . . ?
C41 C42 H42 119.6 . . ?
C43 C42 H42 119.6 . . ?
C44 C43 C42 120.5(4) . . ?
C44 C43 H43 119.8 . . ?
C42 C43 H43 119.8 . . ?
C43 C44 C45 119.3(4) . . ?
C43 C44 H44 120.3 . . ?
C45 C44 H44 120.3 . . ?
C44 C45 C46 120.4(4) . . ?
C44 C45 H45 119.8 . . ?
C46 C45 H45 119.8 . . ?
C45 C46 C41 120.7(4) . . ?
C45 C46 H46 119.7 . . ?
C41 C46 H46 119.7 . . ?
C52 C47 C48 118.7(4) . . ?
C52 C47 C40 122.2(4) . . ?
C48 C47 C40 119.1(4) . . ?
C49 C48 C47 120.0(4) . . ?
C49 C48 H48 120.0 . . ?
C47 C48 H48 120.0 . . ?
C50 C49 C48 120.3(4) . . ?
C50 C49 H49 119.8 . . ?
C48 C49 H49 119.8 . . ?
C49 C50 C51 120.2(4) . . ?
C49 C50 H50 119.9 . . ?
C51 C50 H50 119.9 . . ?
C50 C51 C52 119.3(4) . . ?
C50 C51 H51 120.4 . . ?
C52 C51 H51 120.4 . . ?
C47 C52 C51 121.5(4) . . ?
C47 C52 H52 119.2 . . ?
C51 C52 H52 119.2 . . ?
C37 C53 H53A 109.5 . . ?
C37 C53 H53B 109.5 . . ?
H53A C53 H53B 109.5 . . ?
C37 C53 H53C 109.5 . . ?
H53A C53 H53C 109.5 . . ?
H53B C53 H53C 109.5 . . ?
C61 C54 C39 114.7(3) . . ?
C61 C54 C55 110.0(3) . . ?
C39 C54 C55 112.4(3) . . ?
C61 C54 H54 106.4 . . ?
C39 C54 H54 106.4 . . ?
C55 C54 H54 106.4 . . ?
C56 C55 C60 118.0(4) . . ?
C56 C55 C54 123.7(4) . . ?
C60 C55 C54 118.3(4) . . ?
C55 C56 C57 120.7(4) . . ?
C55 C56 H56 119.7 . . ?
C57 C56 H56 119.7 . . ?
C58 C57 C56 120.1(4) . . ?
C58 C57 H57 119.9 . . ?
C56 C57 H57 119.9 . . ?
C59 C58 C57 119.7(4) . . ?
C59 C58 H58 120.1 . . ?
C57 C58 H58 120.1 . . ?
C58 C59 C60 119.9(4) . . ?
C58 C59 H59 120.0 . . ?
C60 C59 H59 120.0 . . ?
C59 C60 C55 121.5(4) . . ?
C59 C60 H60 119.2 . . ?
C55 C60 H60 119.2 . . ?
C66 C61 C62 118.0(4) . . ?
C66 C61 C54 120.7(3) . . ?
C62 C61 C54 121.3(3) . . ?
C63 C62 C61 121.2(4) . . ?
C63 C62 H62 119.4 . . ?
C61 C62 H62 119.4 . . ?
C62 C63 C64 120.2(4) . . ?
C62 C63 H63 119.9 . . ?
C64 C63 H63 119.9 . . ?
C65 C64 C63 119.3(4) . . ?
C65 C64 H64 120.3 . . ?
C63 C64 H64 120.3 . . ?
C64 C65 C66 120.5(4) . . ?
C64 C65 H65 119.8 . . ?
C66 C65 H65 119.8 . . ?
C65 C66 C61 120.8(4) . . ?
C65 C66 H66 119.6 . . ?
C61 C66 H66 119.6 . . ?
O1 C67 C68 106.5(5) . . ?
O1 C67 H67A 110.4 . . ?
C68 C67 H67A 110.4 . . ?
O1 C67 H67B 110.4 . . ?
C68 C67 H67B 110.4 . . ?
H67A C67 H67B 108.6 . . ?
C67 C68 C69 102.0(5) . . ?
C67 C68 H68A 111.4 . . ?
C69 C68 H68A 111.4 . . ?
C67 C68 H68B 111.4 . . ?
C69 C68 H68B 111.4 . . ?
H68A C68 H68B 109.2 . . ?
C70 C69 C68 104.7(4) . . ?
C70 C69 H69A 110.8 . . ?
C68 C69 H69A 110.8 . . ?
C70 C69 H69B 110.8 . . ?
C68 C69 H69B 110.8 . . ?
H69A C69 H69B 108.9 . . ?
O1 C70 C69 104.8(4) . . ?
O1 C70 H70A 110.8 . . ?
C69 C70 H70A 110.8 . . ?
O1 C70 H70B 110.8 . . ?
C69 C70 H70B 110.8 . . ?
H70A C70 H70B 108.9 . . ?
O2 C71 C72 104.5(3) . . ?
O2 C71 H71A 110.8 . . ?
C72 C71 H71A 110.8 . . ?
O2 C71 H71B 110.8 . . ?
C72 C71 H71B 110.8 . . ?
H71A C71 H71B 108.9 . . ?
C71 C72 C73 103.6(4) . . ?
C71 C72 H72A 111.0 . . ?
C73 C72 H72A 111.0 . . ?
C71 C72 H72B 111.0 . . ?
C73 C72 H72B 111.0 . . ?
H72A C72 H72B 109.0 . . ?
C74 C73 C72 103.0(4) . . ?
C74 C73 H73A 111.2 . . ?
C72 C73 H73A 111.2 . . ?
C74 C73 H73B 111.2 . . ?
C72 C73 H73B 111.2 . . ?
H73A C73 H73B 109.1 . . ?
O2 C74 C73 105.4(3) . . ?
O2 C74 H74A 110.7 . . ?
C73 C74 H74A 110.7 . . ?
O2 C74 H74B 110.7 . . ?
C73 C74 H74B 110.7 . . ?
H74A C74 H74B 108.8 . . ?
C4T O1T C1T 106.9(4) . . ?
O1T C1T C2T 108.0(5) . . ?
O1T C1T H1TA 110.1 . . ?
C2T C1T H1TA 110.1 . . ?
O1T C1T H1TB 110.1 . . ?
C2T C1T H1TB 110.1 . . ?
H1TA C1T H1TB 108.4 . . ?
C1T C2T C3T 105.1(5) . . ?
C1T C2T H2TA 110.7 . . ?
C3T C2T H2TA 110.7 . . ?
C1T C2T H2TB 110.7 . . ?
C3T C2T H2TB 110.7 . . ?
H2TA C2T H2TB 108.8 . . ?
C4T C3T C2T 103.7(4) . . ?
C4T C3T H3TA 111.0 . . ?
C2T C3T H3TA 111.0 . . ?
C4T C3T H3TB 111.0 . . ?
C2T C3T H3TB 111.0 . . ?
H3TA C3T H3TB 109.0 . . ?
O1T C4T C3T 106.5(4) . . ?
O1T C4T H4TA 110.4 . . ?
C3T C4T H4TA 110.4 . . ?
O1T C4T H4TB 110.4 . . ?
C3T C4T H4TB 110.4 . . ?
H4TA C4T H4TB 108.6 . . ?

loop_
_geom_bond_atom_site_label_1
_geom_bond_atom_site_label_2
_geom_bond_distance
_geom_bond_site_symmetry_2
_geom_bond_publ_flag
Mg1 N2 1.973(4) . ?
Mg1 N1 1.986(3) . ?
Mg1 O2 2.021(3) . ?
Mg1 O1 2.026(3) . ?
O1 C70 1.440(5) . ?
O1 C67 1.452(5) . ?
O2 C74 1.451(5) . ?
O2 C71 1.464(4) . ?
N1 C1 1.378(5) . ?
N1 H1N1 0.95(5) . ?
N2 C34 1.388(5) . ?
N2 H1N2 0.92(5) . ?
C1 C6 1.419(5) . ?
C1 C2 1.441(5) . ?
C2 C3 1.381(5) . ?
C2 C7 1.528(5) . ?
C3 C4 1.396(5) . ?
C3 H3 0.9500 . ?
C4 C5 1.388(5) . ?
C4 C20 1.515(5) . ?
C5 C6 1.392(5) . ?
C5 H5 0.9500 . ?
C6 C21 1.527(5) . ?
C7 C8 1.527(5) . ?
C7 C14 1.549(5) . ?
C7 H7 1.0000 . ?
C8 C13 1.382(6) . ?
C8 C9 1.411(6) . ?
C9 C10 1.392(6) . ?
C9 H9 0.9500 . ?
C10 C11 1.379(7) . ?
C10 H10 0.9500 . ?
C11 C12 1.389(7) . ?
C11 H11 0.9500 . ?
C12 C13 1.392(6) . ?
C12 H12 0.9500 . ?
C13 H13 0.9500 . ?
C14 C19 1.380(6) . ?
C14 C15 1.395(5) . ?
C15 C16 1.394(6) . ?
C15 H15 0.9500 . ?
C16 C17 1.390(7) . ?
C16 H16 0.9500 . ?
C17 C18 1.387(6) . ?
C17 H17 0.9500 . ?
C18 C19 1.399(6) . ?
C18 H18 0.9500 . ?
C19 H19 0.9500 . ?
C20 H20A 0.9800 . ?
C20 H20B 0.9800 . ?
C20 H20C 0.9800 . ?
C21 C28 1.525(5) . ?
C21 C22 1.535(5) . ?
C21 H21 1.0000 . ?
C22 C23 1.384(6) . ?
C22 C27 1.396(6) . ?
C23 C24 1.394(6) . ?
C23 H23 0.9500 . ?
C24 C25 1.380(7) . ?
C24 H24 0.9500 . ?
C25 C26 1.377(7) . ?
C25 H25 0.9500 . ?
C26 C27 1.389(6) . ?
C26 H26 0.9500 . ?
C27 H27 0.9500 . ?
C28 C29 1.399(5) . ?
C28 C33 1.401(6) . ?
C29 C30 1.391(6) . ?
C29 H29 0.9500 . ?
C30 C31 1.385(7) . ?
C30 H30 0.9500 . ?
C31 C32 1.383(7) . ?
C31 H31 0.9500 . ?
C32 C33 1.385(6) . ?
C32 H32 0.9500 . ?
C33 H33 0.9500 . ?
C34 C39 1.415(5) . ?
C34 C35 1.421(5) . ?
C35 C36 1.397(5) . ?
C35 C40 1.521(5) . ?
C36 C37 1.388(5) . ?
C36 H36 0.9500 . ?
C37 C38 1.394(5) . ?
C37 C53 1.511(5) . ?
C38 C39 1.393(5) . ?
C38 H38 0.9500 . ?
C39 C54 1.527(5) . ?
C40 C41 1.519(5) . ?
C40 C47 1.536(5) . ?
C40 H40 1.0000 . ?
C41 C46 1.391(6) . ?
C41 C42 1.392(6) . ?
C42 C43 1.394(6) . ?
C42 H42 0.9500 . ?
C43 C44 1.375(7) . ?
C43 H43 0.9500 . ?
C44 C45 1.390(7) . ?
C44 H44 0.9500 . ?
C45 C46 1.391(6) . ?
C45 H45 0.9500 . ?
C46 H46 0.9500 . ?
C47 C52 1.382(6) . ?
C47 C48 1.401(5) . ?
C48 C49 1.393(6) . ?
C48 H48 0.9500 . ?
C49 C50 1.380(7) . ?
C49 H49 0.9500 . ?
C50 C51 1.386(6) . ?
C50 H50 0.9500 . ?
C51 C52 1.390(6) . ?
C51 H51 0.9500 . ?
C52 H52 0.9500 . ?
C53 H53A 0.9800 . ?
C53 H53B 0.9800 . ?
C53 H53C 0.9800 . ?
C54 C61 1.517(5) . ?
C54 C55 1.538(5) . ?
C54 H54 1.0000 . ?
C55 C56 1.384(6) . ?
C55 C60 1.403(6) . ?
C56 C57 1.402(6) . ?
C56 H56 0.9500 . ?
C57 C58 1.387(7) . ?
C57 H57 0.9500 . ?
C58 C59 1.380(7) . ?
C58 H58 0.9500 . ?
C59 C60 1.383(6) . ?
C59 H59 0.9500 . ?
C60 H60 0.9500 . ?
C61 C66 1.392(5) . ?
C61 C62 1.393(6) . ?
C62 C63 1.379(6) . ?
C62 H62 0.9500 . ?
C63 C64 1.389(6) . ?
C63 H63 0.9500 . ?
C64 C65 1.376(6) . ?
C64 H64 0.9500 . ?
C65 C66 1.387(6) . ?
C65 H65 0.9500 . ?
C66 H66 0.9500 . ?
C67 C68 1.478(7) . ?
C67 H67A 0.9900 . ?
C67 H67B 0.9900 . ?
C68 C69 1.509(9) . ?
C68 H68A 0.9900 . ?
C68 H68B 0.9900 . ?
C69 C70 1.508(7) . ?
C69 H69A 0.9900 . ?
C69 H69B 0.9900 . ?
C70 H70A 0.9900 . ?
C70 H70B 0.9900 . ?
C71 C72 1.507(6) . ?
C71 H71A 0.9900 . ?
C71 H71B 0.9900 . ?
C72 C73 1.518(7) . ?
C72 H72A 0.9900 . ?
C72 H72B 0.9900 . ?
C73 C74 1.513(6) . ?
C73 H73A 0.9900 . ?
C73 H73B 0.9900 . ?
C74 H74A 0.9900 . ?
C74 H74B 0.9900 . ?
O1T C4T 1.405(6) . ?
O1T C1T 1.406(8) . ?
C1T C2T 1.462(8) . ?
C1T H1TA 0.9900 . ?
C1T H1TB 0.9900 . ?
C2T C3T 1.519(7) . ?
C2T H2TA 0.9900 . ?
C2T H2TB 0.9900 . ?
C3T C4T 1.512(7) . ?
C3T H3TA 0.9900 . ?
C3T H3TB 0.9900 . ?
C4T H4TA 0.9900 . ?
C4T H4TB 0.9900 . ?
